data_4316680
loop_
_publ_author_name
'Collin D. Morris'
'Mercouri G. Kanatzidis'

_publ_contact_author
;
      Prof. M. G. Kanatzidis
      Department of Chemistry
      2145 Sheridan Road
      Northwestern University
      Evanston, IL 60208-3113
      USA
;
_publ_contact_author_email m-kanatzidis@northwestern.edu
_publ_contact_author_fax 'Int + 847-491-5937'
_publ_contact_author_phone 'Int + 847-467-1541'
_publ_section_title
;
 Arsenic-Containing Chalcophosphate Molecular Anions
;
_journal_name_full 'Inorganic Chemistry'
_journal_page_first 9049
_journal_page_last 9054
_journal_paper_doi 10.1021/ic101461w
_journal_volume 49
_journal_year 2010
_chemical_formula_moiety 'As P4 S12, 5(Cs)'
_chemical_formula_sum 'As Cs5 P4 S12'
_chemical_formula_weight 1248.07
_chemical_name_systematic
; 
 ? 
;
_space_group_IT_number 84
_symmetry_cell_setting tetragonal
_symmetry_space_group_name_Hall '-P 4c'
_symmetry_space_group_name_H-M 'P 42/m'
_atom_sites_solution_primary direct
_atom_sites_solution_secondary difmap
_audit_creation_method SHELXL-97
_cell_angle_alpha 90.00
_cell_angle_beta 90.00
_cell_angle_gamma 90.00
_cell_formula_units_Z 2
_cell_length_a 13.5875(8)
_cell_length_b 13.5875(8)
_cell_length_c 7.2999(4)
_cell_measurement_reflns_used 17139
_cell_measurement_temperature 293(2)
_cell_measurement_theta_max 29.58
_cell_measurement_theta_min 2.12
_cell_volume 1347.71(13)
_computing_cell_refinement 'STOE X-AREA'
_computing_data_collection 'STOE X-AREA'
_computing_data_reduction 'STOE X-RED'
_computing_structure_refinement 'SHELXL-97 (Sheldrick, 1997)'
_computing_structure_solution 'SHELXS-97 (Sheldrick, 1990)'
_diffrn_ambient_temperature 293(2)
_diffrn_detector_area_resol_mean 6.67
_diffrn_measured_fraction_theta_full 0.992
_diffrn_measured_fraction_theta_max 0.992
_diffrn_measurement_device_type 'STOE IPDS II'
_diffrn_measurement_method rotation
_diffrn_radiation_monochromator graphite
_diffrn_radiation_source 'fine-focus sealed tube'
_diffrn_radiation_type MoK\a
_diffrn_radiation_wavelength 0.71073
_diffrn_reflns_av_R_equivalents 0.0562
_diffrn_reflns_av_sigmaI/netI 0.0337
_diffrn_reflns_limit_h_max 18
_diffrn_reflns_limit_h_min -18
_diffrn_reflns_limit_k_max 18
_diffrn_reflns_limit_k_min -17
_diffrn_reflns_limit_l_max 8
_diffrn_reflns_limit_l_min -9
_diffrn_reflns_number 9423
_diffrn_reflns_theta_full 29.10
_diffrn_reflns_theta_max 29.10
_diffrn_reflns_theta_min 2.12
_exptl_absorpt_coefficient_mu 9.074
_exptl_absorpt_correction_T_max 0.6459
_exptl_absorpt_correction_T_min 0.3535
_exptl_absorpt_correction_type numerical
_exptl_crystal_colour yellow
_exptl_crystal_density_diffrn 3.076
_exptl_crystal_density_method 'not measured'
_exptl_crystal_description plate
_exptl_crystal_F_000 1120
_exptl_crystal_size_max 0.5
_exptl_crystal_size_mid 0.5
_exptl_crystal_size_min 0.2
_refine_diff_density_max 1.524
_refine_diff_density_min -2.587
_refine_diff_density_rms 0.230
_refine_ls_extinction_method none
_refine_ls_goodness_of_fit_ref 1.191
_refine_ls_matrix_type full
_refine_ls_number_parameters 64
_refine_ls_number_reflns 1928
_refine_ls_number_restraints 0
_refine_ls_restrained_S_all 1.191
_refine_ls_R_factor_all 0.0666
_refine_ls_R_factor_gt 0.0623
_refine_ls_shift/su_max 0.000
_refine_ls_shift/su_mean 0.000
_refine_ls_structure_factor_coef Fsqd
_refine_ls_weighting_details 'calc w=1/[\s^2^(Fo^2^)+(0.0512P)^2^+15.3157P] where P=(Fo^2^+2Fc^2^)/3'
_refine_ls_weighting_scheme calc
_refine_ls_wR_factor_gt 0.1388
_refine_ls_wR_factor_ref 0.1406
_reflns_number_gt 1800
_reflns_number_total 1928
_reflns_threshold_expression >2sigma(I)
_cod_data_source_file ic101461w_si_001_5.cif
_cod_data_source_block Cs5AsP4S12
_cod_database_code 4316680

loop_
_symmetry_equiv_pos_as_xyz
'x, y, z'
'-x, -y, z'
'-y, x, z+1/2'
'y, -x, z+1/2'
'-x, -y, -z'
'x, y, -z'
'y, -x, -z-1/2'
'-y, x, -z-1/2'

loop_
_atom_site_label
_atom_site_type_symbol
_atom_site_fract_x
_atom_site_fract_y
_atom_site_fract_z
_atom_site_U_iso_or_equiv
_atom_site_adp_type
_atom_site_occupancy
_atom_site_symmetry_multiplicity
_atom_site_calc_flag
_atom_site_refinement_flags
_atom_site_disorder_assembly
_atom_site_disorder_group
S1 S 0.1410(2) 0.1854(2) 0.2320(4) 0.0371(6) Uani 1 1 d . . .
S4 S 0.1477(4) 0.4699(2) 0.2225(6) 0.0686(13) Uani 1 1 d . . .
S2 S 0.0312(3) 0.6885(3) 0.0000 0.0311(7) Uani 1 2 d S . .
P2 P 0.1091(3) 0.2566(3) 0.0000 0.0246(7) Uani 1 2 d S . .
P1 P 0.1994(3) 0.3944(3) 0.0000 0.0303(8) Uani 1 2 d S . .
Cs2 Cs 0.30806(12) 0.66564(10) 0.0000 0.0560(4) Uani 1 2 d S . .
Cs1 Cs 0.32396(7) 0.04095(9) 0.0000 0.0360(2) Uani 1 2 d S . .
S3 S 0.3401(4) 0.3688(5) 0.0000 0.0720(19) Uani 1 2 d S . .
As1 As 0.0000 0.5000 0.0000 0.0255(4) Uani 1 4 d S . .
Cs3 Cs 0.0000 0.0000 0.0000 0.0702(7) Uani 1 4 d S . .

loop_
_atom_site_aniso_label
_atom_site_aniso_U_11
_atom_site_aniso_U_22
_atom_site_aniso_U_33
_atom_site_aniso_U_23
_atom_site_aniso_U_13
_atom_site_aniso_U_12
S1 0.0533(16) 0.0331(12) 0.0251(12) 0.0079(10) -0.0039(11) 0.0085(12)
S4 0.111(3) 0.0371(16) 0.058(2) -0.0235(15) 0.047(2) -0.0258(18)
S2 0.0345(18) 0.0272(17) 0.0318(17) 0.000 0.000 -0.0003(14)
P2 0.0328(17) 0.0180(14) 0.0229(16) 0.000 0.000 0.0028(13)
P1 0.0283(17) 0.0295(17) 0.0331(19) 0.000 0.000 0.0027(13)
Cs2 0.0711(9) 0.0489(7) 0.0479(7) 0.000 0.000 -0.0161(6)
Cs1 0.0318(5) 0.0472(6) 0.0289(4) 0.000 0.000 0.0021(4)
S3 0.027(2) 0.074(4) 0.114(6) 0.000 0.000 0.002(2)
As1 0.0267(9) 0.0231(8) 0.0267(10) 0.000 0.000 0.0027(7)
Cs3 0.0565(11) 0.0621(12) 0.0921(17) 0.000 0.000 -0.0204(10)

loop_
_atom_type_symbol
_atom_type_description
_atom_type_scat_dispersion_real
_atom_type_scat_dispersion_imag
_atom_type_scat_source
P P 0.1023 0.0942 'International Tables Vol C Tables 4.2.6.8 and 6.1.1.4'
S S 0.1246 0.1234 'International Tables Vol C Tables 4.2.6.8 and 6.1.1.4'
As As 0.0499 2.0058 'International Tables Vol C Tables 4.2.6.8 and 6.1.1.4'
Cs Cs -0.3680 2.1192 'International Tables Vol C Tables 4.2.6.8 and 6.1.1.4'

loop_
_geom_angle_atom_site_label_1
_geom_angle_atom_site_label_2
_geom_angle_atom_site_label_3
_geom_angle
_geom_angle_site_symmetry_1
_geom_angle_site_symmetry_3
_geom_angle_publ_flag
P2 S1 Cs3 79.87(14) . . ?
P2 S1 Cs1 90.85(13) . . ?
Cs3 S1 Cs1 76.32(6) . . ?
P2 S1 Cs1 93.31(13) . 3 ?
Cs3 S1 Cs1 104.58(8) . 3 ?
Cs1 S1 Cs1 175.84(8) . 3 ?
P2 S1 Cs2 112.76(15) . 3_655 ?
Cs3 S1 Cs2 161.97(9) . 3_655 ?
Cs1 S1 Cs2 90.23(7) . 3_655 ?
Cs1 S1 Cs2 88.00(7) 3 3_655 ?
P2 S1 Cs3 131.45(17) . 3 ?
Cs3 S1 Cs3 59.87(5) . 3 ?
Cs1 S1 Cs3 103.55(7) . 3 ?
Cs1 S1 Cs3 73.75(6) 3 3 ?
Cs2 S1 Cs3 113.27(7) 3_655 3 ?
P1 S4 As1 81.30(18) . . ?
P1 S4 Cs1 159.5(2) . 7_566 ?
As1 S4 Cs1 85.51(11) . 7_566 ?
P1 S4 Cs2 79.35(15) . . ?
As1 S4 Cs2 93.73(12) . . ?
Cs1 S4 Cs2 85.97(7) 7_566 . ?
P1 S4 Cs1 113.02(16) . 3 ?
As1 S4 Cs1 84.01(11) . 3 ?
Cs1 S4 Cs1 80.89(7) 7_566 3 ?
Cs2 S4 Cs1 166.80(10) . 3 ?
P1 S4 Cs2 84.66(16) . 3_655 ?
As1 S4 Cs2 154.90(12) . 3_655 ?
Cs1 S4 Cs2 112.95(11) 7_566 3_655 ?
Cs2 S4 Cs2 104.02(12) . 3_655 ?
Cs1 S4 Cs2 82.47(9) 3 3_655 ?
P2 S2 As1 102.00(19) 5_565 . ?
P2 S2 Cs1 92.91(7) 5_565 7_566 ?
As1 S2 Cs1 87.72(6) . 7_566 ?
P2 S2 Cs1 92.91(7) 5_565 7_565 ?
As1 S2 Cs1 87.72(6) . 7_565 ?
Cs1 S2 Cs1 173.25(12) 7_566 7_565 ?
P2 S2 Cs2 163.33(19) 5_565 . ?
As1 S2 Cs2 94.67(11) . . ?
Cs1 S2 Cs2 87.70(7) 7_566 . ?
Cs1 S2 Cs2 87.70(7) 7_565 . ?
S1 P2 S1 115.9(2) 6 . ?
S1 P2 S2 112.23(15) 6 5_565 ?
S1 P2 S2 112.23(15) . 5_565 ?
S1 P2 P1 106.63(16) 6 . ?
S1 P2 P1 106.63(16) . . ?
S2 P2 P1 101.82(19) 5_565 . ?
S1 P2 Cs3 68.87(13) 6 . ?
S1 P2 Cs3 68.87(13) . . ?
S2 P2 Cs3 88.34(16) 5_565 . ?
P1 P2 Cs3 169.83(17) . . ?
S1 P2 Cs1 60.27(12) 6 . ?
S1 P2 Cs1 60.27(12) . . ?
S2 P2 Cs1 156.28(18) 5_565 . ?
P1 P2 Cs1 101.89(15) . . ?
Cs3 P2 Cs1 67.94(6) . . ?
S3 P1 S4 115.3(2) . . ?
S3 P1 S4 115.3(2) . 6 ?
S4 P1 S4 105.1(3) . 6 ?
S3 P1 P2 112.9(3) . . ?
S4 P1 P2 103.40(17) . . ?
S4 P1 P2 103.40(17) 6 . ?
S3 P1 Cs2 78.5(2) . . ?
S4 P1 Cs2 70.25(14) . . ?
S4 P1 Cs2 70.25(14) 6 . ?
P2 P1 Cs2 168.63(17) . . ?
S1 Cs2 S1 64.33(9) 7_566 4_564 ?
S1 Cs2 S3 66.15(10) 7_566 7_566 ?
S1 Cs2 S3 129.34(10) 4_564 7_566 ?
S1 Cs2 S3 129.34(10) 7_566 7_565 ?
S1 Cs2 S3 66.15(10) 4_564 7_565 ?
S3 Cs2 S3 154.4(2) 7_566 7_565 ?
S1 Cs2 S2 59.29(6) 7_566 . ?
S1 Cs2 S2 59.29(6) 4_564 . ?
S3 Cs2 S2 102.79(11) 7_566 . ?
S3 Cs2 S2 102.79(11) 7_565 . ?
S1 Cs2 S4 90.74(7) 7_566 . ?
S1 Cs2 S4 117.88(10) 4_564 . ?
S3 Cs2 S4 72.26(12) 7_566 . ?
S3 Cs2 S4 121.89(11) 7_565 . ?
S2 Cs2 S4 59.10(9) . . ?
S1 Cs2 S4 117.87(10) 7_566 6 ?
S1 Cs2 S4 90.74(7) 4_564 6 ?
S3 Cs2 S4 121.89(11) 7_566 6 ?
S3 Cs2 S4 72.26(12) 7_565 6 ?
S2 Cs2 S4 59.10(9) . 6 ?
S4 Cs2 S4 50.56(13) . 6 ?
S1 Cs2 S4 61.10(7) 7_566 7_566 ?
S1 Cs2 S4 93.84(8) 4_564 7_566 ?
S3 Cs2 S4 52.11(10) 7_566 7_566 ?
S3 Cs2 S4 113.19(11) 7_565 7_566 ?
S2 Cs2 S4 120.37(8) . 7_566 ?
S4 Cs2 S4 123.58(5) . 7_566 ?
S4 Cs2 S4 174.00(10) 6 7_566 ?
S1 Cs2 S4 93.84(8) 7_566 4_564 ?
S1 Cs2 S4 61.10(7) 4_564 4_564 ?
S3 Cs2 S4 113.19(11) 7_566 4_564 ?
S3 Cs2 S4 52.11(10) 7_565 4_564 ?
S2 Cs2 S4 120.37(8) . 4_564 ?
S4 Cs2 S4 174.00(10) . 4_564 ?
S4 Cs2 S4 123.58(5) 6 4_564 ?
S4 Cs2 S4 62.23(10) 7_566 4_564 ?
S1 Cs2 P1 119.66(7) 7_566 . ?
S1 Cs2 P1 119.66(7) 4_564 . ?
S3 Cs2 P1 93.60(9) 7_566 . ?
S3 Cs2 P1 93.60(9) 7_565 . ?
S2 Cs2 P1 72.88(8) . . ?
S4 Cs2 P1 30.41(6) . . ?
S4 Cs2 P1 30.41(6) 6 . ?
S4 Cs2 P1 144.01(6) 7_566 . ?
S4 Cs2 P1 144.01(6) 4_564 . ?
S1 Cs2 S3 139.40(7) 7_566 . ?
S1 Cs2 S3 139.40(7) 4_564 . ?
S3 Cs2 S3 87.46(10) 7_566 . ?
S3 Cs2 S3 87.46(10) 7_565 . ?
S2 Cs2 S3 100.87(10) . . ?
S4 Cs2 S3 50.65(9) . . ?
S4 Cs2 S3 50.65(9) 6 . ?
S4 Cs2 S3 125.67(9) 7_566 . ?
S4 Cs2 S3 125.67(9) 4_564 . ?
P1 Cs2 S3 27.99(9) . . ?
S1 Cs2 P1 50.16(7) 7_566 7_566 ?
S1 Cs2 P1 105.89(7) 4_564 7_566 ?
S3 Cs2 P1 27.21(9) 7_566 7_566 ?
S3 Cs2 P1 141.78(11) 7_565 7_566 ?
S2 Cs2 P1 103.86(6) . 7_566 ?
S4 Cs2 P1 95.35(8) . 7_566 ?
S4 Cs2 P1 145.77(9) 6 7_566 ?
S4 Cs2 P1 28.63(7) 7_566 7_566 ?
S4 Cs2 P1 90.57(7) 4_564 7_566 ?
P1 Cs2 P1 120.22(5) . 7_566 ?
S3 Cs2 P1 113.55(6) . 7_566 ?
S1 Cs1 S1 56.26(8) . 6 ?
S1 Cs1 S2 117.29(8) . 3_654 ?
S1 Cs1 S2 61.13(8) 6 3_654 ?
S1 Cs1 S2 61.13(8) . 3_655 ?
S1 Cs1 S2 117.29(8) 6 3_655 ?
S2 Cs1 S2 173.25(12) 3_654 3_655 ?
S1 Cs1 S1 105.33(9) . 4_554 ?
S1 Cs1 S1 76.22(9) 6 4_554 ?
S2 Cs1 S1 54.54(7) 3_654 4_554 ?
S2 Cs1 S1 118.93(8) 3_655 4_554 ?
S1 Cs1 S1 76.22(9) . 7_556 ?
S1 Cs1 S1 105.33(9) 6 7_556 ?
S2 Cs1 S1 118.93(8) 3_654 7_556 ?
S2 Cs1 S1 54.54(7) 3_655 7_556 ?
S1 Cs1 S1 64.40(8) 4_554 7_556 ?
S1 Cs1 S4 92.92(7) . 8_656 ?
S1 Cs1 S4 124.09(9) 6 8_656 ?
S2 Cs1 S4 126.02(10) 3_654 8_656 ?
S2 Cs1 S4 60.61(10) 3_655 8_656 ?
S1 Cs1 S4 158.66(9) 4_554 8_656 ?
S1 Cs1 S4 110.83(9) 7_556 8_656 ?
S1 Cs1 S4 124.09(9) . 3_654 ?
S1 Cs1 S4 92.92(7) 6 3_654 ?
S2 Cs1 S4 60.61(10) 3_654 3_654 ?
S2 Cs1 S4 126.02(10) 3_655 3_654 ?
S1 Cs1 S4 110.83(9) 4_554 3_654 ?
S1 Cs1 S4 158.66(9) 7_556 3_654 ?
S4 Cs1 S4 65.42(15) 8_656 3_654 ?
S1 Cs1 S4 167.30(8) . 4_554 ?
S1 Cs1 S4 118.40(7) 6 4_554 ?
S2 Cs1 S4 58.02(9) 3_654 4_554 ?
S2 Cs1 S4 121.93(10) 3_655 4_554 ?
S1 Cs1 S4 62.09(7) 4_554 4_554 ?
S1 Cs1 S4 95.56(9) 7_556 4_554 ?
S4 Cs1 S4 99.11(7) 8_656 4_554 ?
S4 Cs1 S4 65.50(15) 3_654 4_554 ?
S1 Cs1 S4 118.40(7) . 7_556 ?
S1 Cs1 S4 167.30(8) 6 7_556 ?
S2 Cs1 S4 121.93(10) 3_654 7_556 ?
S2 Cs1 S4 58.02(9) 3_655 7_556 ?
S1 Cs1 S4 95.56(9) 4_554 7_556 ?
S1 Cs1 S4 62.09(7) 7_556 7_556 ?
S4 Cs1 S4 65.50(15) 8_656 7_556 ?
S4 Cs1 S4 99.11(7) 3_654 7_556 ?
S4 Cs1 S4 64.03(14) 4_554 7_556 ?
S1 Cs1 P2 28.88(4) . . ?
S1 Cs1 P2 28.88(4) 6 . ?
S2 Cs1 P2 89.60(7) 3_654 . ?
S2 Cs1 P2 89.60(7) 3_655 . ?
S1 Cs1 P2 96.61(7) 4_554 . ?
S1 Cs1 P2 96.61(7) 7_556 . ?
S4 Cs1 P2 104.68(8) 8_656 . ?
S4 Cs1 P2 104.68(8) 3_654 . ?
S4 Cs1 P2 147.27(6) 4_554 . ?
S4 Cs1 P2 147.27(6) 7_556 . ?
S1 Cs1 Cs3 51.82(5) . . ?
S1 Cs1 Cs3 51.82(5) 6 . ?
S2 Cs1 Cs3 87.11(6) 3_654 . ?
S2 Cs1 Cs3 87.11(6) 3_655 . ?
S1 Cs1 Cs3 53.63(5) 4_554 . ?
S1 Cs1 Cs3 53.63(5) 7_556 . ?
S4 Cs1 Cs3 142.17(6) 8_656 . ?
S4 Cs1 Cs3 142.17(6) 3_654 . ?
S4 Cs1 Cs3 115.50(6) 4_554 . ?
S4 Cs1 Cs3 115.50(6) 7_556 . ?
P2 Cs1 Cs3 52.31(5) . . ?
P1 S3 Cs2 91.09(10) . 3_654 ?
P1 S3 Cs2 91.09(10) . 3_655 ?
Cs2 S3 Cs2 154.4(2) 3_654 3_655 ?
P1 S3 Cs2 73.5(2) . . ?
Cs2 S3 Cs2 102.53(10) 3_654 . ?
Cs2 S3 Cs2 102.53(10) 3_655 . ?
S2 As1 S2 180.0 . 5_565 ?
S2 As1 S4 88.32(10) . 5_565 ?
S2 As1 S4 91.68(10) 5_565 5_565 ?
S2 As1 S4 91.68(10) . 6 ?
S2 As1 S4 88.32(10) 5_565 6 ?
S4 As1 S4 103.18(15) 5_565 6 ?
S2 As1 S4 88.32(10) . 2_565 ?
S2 As1 S4 91.68(10) 5_565 2_565 ?
S4 As1 S4 76.82(15) 5_565 2_565 ?
S4 As1 S4 180.0 6 2_565 ?
S2 As1 S4 91.68(10) . . ?
S2 As1 S4 88.32(10) 5_565 . ?
S4 As1 S4 180.0 5_565 . ?
S4 As1 S4 76.82(15) 6 . ?
S4 As1 S4 103.18(15) 2_565 . ?
S1 Cs3 S1 180.0 . 5 ?
S1 Cs3 S1 56.29(9) . 6 ?
S1 Cs3 S1 123.71(9) 5 6 ?
S1 Cs3 S1 123.71(9) . 2 ?
S1 Cs3 S1 56.29(9) 5 2 ?
S1 Cs3 S1 180.00(6) 6 2 ?
S1 Cs3 Cs3 61.85(4) . 3 ?
S1 Cs3 Cs3 118.15(4) 5 3 ?
S1 Cs3 Cs3 118.15(4) 6 3 ?
S1 Cs3 Cs3 61.85(4) 2 3 ?
S1 Cs3 Cs3 118.15(4) . 3_554 ?
S1 Cs3 Cs3 61.85(4) 5 3_554 ?
S1 Cs3 Cs3 61.85(4) 6 3_554 ?
S1 Cs3 Cs3 118.15(4) 2 3_554 ?
Cs3 Cs3 Cs3 180.0 3 3_554 ?
S1 Cs3 S1 75.64(2) . 7_556 ?
S1 Cs3 S1 104.36(2) 5 7_556 ?
S1 Cs3 S1 104.36(2) 6 7_556 ?
S1 Cs3 S1 75.64(2) 2 7_556 ?
Cs3 Cs3 S1 58.27(5) 3 7_556 ?
Cs3 Cs3 S1 121.73(5) 3_554 7_556 ?
S1 Cs3 S1 104.36(2) . 3_554 ?
S1 Cs3 S1 75.64(2) 5 3_554 ?
S1 Cs3 S1 75.64(2) 6 3_554 ?
S1 Cs3 S1 104.36(2) 2 3_554 ?
Cs3 Cs3 S1 121.73(5) 3 3_554 ?
Cs3 Cs3 S1 58.27(5) 3_554 3_554 ?
S1 Cs3 S1 180.00(8) 7_556 3_554 ?
S1 Cs3 S1 75.64(2) . 8_556 ?
S1 Cs3 S1 104.36(2) 5 8_556 ?
S1 Cs3 S1 104.36(2) 6 8_556 ?
S1 Cs3 S1 75.64(2) 2 8_556 ?
Cs3 Cs3 S1 58.27(5) 3 8_556 ?
Cs3 Cs3 S1 121.73(5) 3_554 8_556 ?
S1 Cs3 S1 116.55(9) 7_556 8_556 ?
S1 Cs3 S1 63.45(9) 3_554 8_556 ?
S1 Cs3 S1 104.36(2) . 4_554 ?
S1 Cs3 S1 75.64(2) 5 4_554 ?
S1 Cs3 S1 75.64(2) 6 4_554 ?
S1 Cs3 S1 104.36(2) 2 4_554 ?
Cs3 Cs3 S1 121.73(5) 3 4_554 ?
Cs3 Cs3 S1 58.27(5) 3_554 4_554 ?
S1 Cs3 S1 63.45(9) 7_556 4_554 ?
S1 Cs3 S1 116.55(9) 3_554 4_554 ?
S1 Cs3 S1 180.00(6) 8_556 4_554 ?
S1 Cs3 P2 148.73(5) . 5 ?
S1 Cs3 P2 31.27(5) 5 5 ?
S1 Cs3 P2 148.73(5) 6 5 ?
S1 Cs3 P2 31.27(5) 2 5 ?
Cs3 Cs3 P2 90.0 3 5 ?
Cs3 Cs3 P2 90.0 3_554 5 ?
S1 Cs3 P2 77.95(6) 7_556 5 ?
S1 Cs3 P2 102.05(6) 3_554 5 ?
S1 Cs3 P2 102.05(6) 8_556 5 ?
S1 Cs3 P2 77.95(6) 4_554 5 ?
S1 Cs3 P2 31.27(5) . . ?
S1 Cs3 P2 148.73(5) 5 . ?
S1 Cs3 P2 31.27(5) 6 . ?
S1 Cs3 P2 148.73(5) 2 . ?
Cs3 Cs3 P2 90.0 3 . ?
Cs3 Cs3 P2 90.0 3_554 . ?
S1 Cs3 P2 102.05(6) 7_556 . ?
S1 Cs3 P2 77.95(6) 3_554 . ?
S1 Cs3 P2 77.95(6) 8_556 . ?
S1 Cs3 P2 102.05(6) 4_554 . ?
P2 Cs3 P2 180.0 5 . ?

loop_
_geom_bond_atom_site_label_1
_geom_bond_atom_site_label_2
_geom_bond_distance
_geom_bond_site_symmetry_2
_geom_bond_publ_flag
S1 P2 1.997(3) . ?
S1 Cs3 3.589(3) . ?
S1 Cs1 3.592(3) . ?
S1 Cs1 3.672(3) 3 ?
S1 Cs2 3.675(3) 3_655 ?
S1 Cs3 3.721(3) 3 ?
S4 P1 2.045(4) . ?
S4 As1 2.614(5) . ?
S4 Cs1 3.749(3) 7_566 ?
S4 Cs2 3.803(4) . ?
S4 Cs1 3.822(4) 3 ?
S4 Cs2 3.921(5) 3_655 ?
S2 P2 2.047(5) 5_565 ?
S2 As1 2.596(4) . ?
S2 Cs1 3.6563(3) 7_566 ?
S2 Cs1 3.6563(3) 7_565 ?
S2 Cs2 3.775(4) . ?
P2 S1 1.997(3) 6 ?
P2 S2 2.047(5) 5_565 ?
P2 P1 2.238(5) . ?
P1 S3 1.943(7) . ?
P1 S4 2.045(4) 6 ?
Cs2 S1 3.675(3) 7_566 ?
Cs2 S1 3.675(3) 4_564 ?
Cs2 S3 3.7428(16) 7_566 ?
Cs2 S3 3.7428(16) 7_565 ?
Cs2 S4 3.803(4) 6 ?
Cs2 S4 3.921(5) 7_566 ?
Cs2 S4 3.921(5) 4_564 ?
Cs2 S3 4.057(7) . ?
Cs1 S1 3.592(3) 6 ?
Cs1 S2 3.6563(3) 3_654 ?
Cs1 S2 3.6563(3) 3_655 ?
Cs1 S1 3.672(3) 4_554 ?
Cs1 S1 3.672(3) 7_556 ?
Cs1 S4 3.749(3) 8_656 ?
Cs1 S4 3.749(3) 3_654 ?
Cs1 S4 3.822(4) 4_554 ?
Cs1 S4 3.822(4) 7_556 ?
S3 Cs2 3.7429(16) 3_654 ?
S3 Cs2 3.7429(16) 3_655 ?
As1 S2 2.596(4) 5_565 ?
As1 S4 2.614(5) 5_565 ?
As1 S4 2.614(5) 6 ?
As1 S4 2.614(5) 2_565 ?
Cs3 S1 3.589(3) 5 ?
Cs3 S1 3.589(3) 6 ?
Cs3 S1 3.589(3) 2 ?
Cs3 S1 3.721(3) 7_556 ?
Cs3 S1 3.721(3) 3_554 ?
Cs3 S1 3.721(3) 8_556 ?
Cs3 S1 3.721(3) 4_554 ?
